data_7706492
loop_
_publ_author_name
'Ouellette, Erik T.'
'Carpentier, Ambre'
'Joseph Brackbill, I.'
'Lohrey, Trevor D.'
'Douair, Iskander'
'Maron, Laurent'
'Bergman, Robert G.'
'Arnold, John'

_publ_section_title
;
 \s or \p? Bonding interactions in a series of rhenium metallotetrylenes.
;
_journal_issue 6
_journal_name_full 'Dalton transactions (Cambridge, England : 2003)'
_journal_page_first 2083
_journal_page_last 2092
_journal_paper_doi 10.1039/d1dt00129a
_journal_volume 50
_journal_year 2021
_chemical_formula_moiety 'C49 H69 Ge N4 Re'
_chemical_formula_sum 'C49 H69 Ge N4 Re'
_chemical_formula_weight 972.87
_chemical_name_systematic Re(Ge[PhC(NtBu)2])(\h5-Cp)(BDI)
_chemical_properties_physical Air-sensitive
_space_group_crystal_system triclinic
_space_group_IT_number 2
_space_group_name_Hall '-P 1'
_space_group_name_H-M_alt 'P -1'
_atom_sites_solution_hydrogens geom
_atom_sites_solution_primary iterative
_audit_creation_date 2019-09-03
_audit_creation_method
;
Olex2 1.2
(compiled 2018.05.29 svn.r3508 for OlexSys, GUI svn.r5506)
;
_audit_update_record
;
2020-12-08 deposited with the CCDC.	2021-01-22 downloaded from the CCDC.
;
_cell_angle_alpha 94.783(2)
_cell_angle_beta 92.965(2)
_cell_angle_gamma 100.914(2)
_cell_formula_units_Z 2
_cell_length_a 9.3575(2)
_cell_length_b 13.0104(3)
_cell_length_c 20.9296(4)
_cell_measurement_reflns_used 20616
_cell_measurement_temperature 100
_cell_measurement_theta_max 29.6670
_cell_measurement_theta_min 3.0840
_cell_volume 2487.33(9)
_computing_cell_refinement 'CrysAlisPro 1.171.40.54a (Rigaku OD, 2019)'
_computing_data_collection 'CrysAlisPro 1.171.40.54a (Rigaku OD, 2019)'
_computing_data_reduction 'CrysAlisPro 1.171.40.54a (Rigaku OD, 2019)'
_computing_molecular_graphics 'Olex2 (Dolomanov et al., 2009)'
_computing_publication_material 'Olex2 (Dolomanov et al., 2009)'
_computing_structure_refinement 'ShelXL (Sheldrick, 2015)'
_computing_structure_solution 'olex2.solve (Bourhis et al., 2015)'
_diffrn_ambient_temperature 100
_diffrn_detector 'CCD plate'
_diffrn_detector_area_resol_mean 5.8140
_diffrn_detector_type 'Pilatus 200K'
_diffrn_measured_fraction_theta_full 0.997
_diffrn_measured_fraction_theta_max 0.996
_diffrn_measurement_details
;
List of Runs (angles in degrees, time in seconds):

  # Type    Start    End  Width  t~exp~   \w     \q     \k     \f   Frames
#--------------------------------------------------------------------------
  1  \w    -27.00  36.00   0.50    7.00    --   -1.86  83.00 103.00  126
  2  \w    -18.00   7.00   0.50    7.00    --    2.17  83.00 103.00   50
  3  \w     28.00  71.00   0.50    7.00    --   -1.86  57.00 -30.00   86
  4  \w     -1.00  82.00   0.50    7.00    --    2.17  19.00-180.00  166
  5  \w      3.00  28.00   0.50    7.00    --    2.17 -83.00 -16.00   50
  6  \w    -11.00  30.00   0.50    7.00    --    2.17 -99.00  60.00   82
  7  \w     -2.00  36.00   0.50    7.00    --    2.17 -99.00 120.00   76
  8  \w    -17.50  24.00   0.50    7.00    --   -1.86 -83.00 -16.00   83
  9  \w    -11.00  35.00   0.50    7.00    --    2.17 -99.00-120.00   92
 10  \w    -12.00  36.00   0.50    7.00    --    2.17 -99.00-150.00   96
 11  \w    -17.00  -6.00   0.50    7.00    --    2.17 -83.00 -16.00   22
 12  \w    -38.50 -17.00   0.50    7.00    --    2.17 -77.00  60.00   43
 13  \w    -74.00 -16.00   0.50    7.00    --   -1.86 -57.00-120.00  116
 14  \w    -17.00   9.00   0.50    7.00    --   -1.86  57.00 -30.00   52
;
_diffrn_measurement_device 'four-circle diffractometer'
_diffrn_measurement_device_type 'ROD, Synergy Custom DW system, Pilatus 200K'
_diffrn_measurement_method '\w scans'
_diffrn_orient_matrix_type 'CrysAlisPro convention (1999,Acta A55,543-557)'
_diffrn_orient_matrix_UB_11 -0.0193767000
_diffrn_orient_matrix_UB_12 -0.0464424000
_diffrn_orient_matrix_UB_13 -0.0213720000
_diffrn_orient_matrix_UB_21 0.0531578000
_diffrn_orient_matrix_UB_22 0.0211872000
_diffrn_orient_matrix_UB_23 -0.0207846000
_diffrn_orient_matrix_UB_31 0.0527887000
_diffrn_orient_matrix_UB_32 -0.0224729000
_diffrn_orient_matrix_UB_33 0.0165327000
_diffrn_radiation_monochromator mirror
_diffrn_radiation_probe x-ray
_diffrn_radiation_type MoK\a
_diffrn_radiation_wavelength 0.71073
_diffrn_reflns_av_R_equivalents 0.0853
_diffrn_reflns_av_unetI/netI 0.0613
_diffrn_reflns_Laue_measured_fraction_full 0.997
_diffrn_reflns_Laue_measured_fraction_max 0.996
_diffrn_reflns_limit_h_max 11
_diffrn_reflns_limit_h_min -11
_diffrn_reflns_limit_k_max 16
_diffrn_reflns_limit_k_min -16
_diffrn_reflns_limit_l_max 26
_diffrn_reflns_limit_l_min -26
_diffrn_reflns_number 46677
_diffrn_reflns_point_group_measured_fraction_full 0.997
_diffrn_reflns_point_group_measured_fraction_max 0.996
_diffrn_reflns_theta_full 25.242
_diffrn_reflns_theta_max 26.372
_diffrn_reflns_theta_min 2.859
_diffrn_source 'Rotating-anode X-ray tube'
_diffrn_source_type 'Rigaku (Mo) X-ray Source'
_exptl_absorpt_coefficient_mu 3.069
_exptl_absorpt_correction_T_max 1.00000
_exptl_absorpt_correction_T_min 0.43259
_exptl_absorpt_correction_type multi-scan
_exptl_absorpt_process_details
;
CrysAlisPro 1.171.40.54a (Rigaku Oxford Diffraction, 2019)
Empirical absorption correction using spherical harmonics,
 implemented in SCALE3 ABSPACK scaling algorithm.
;
_exptl_crystal_colour 'dark orange'
_exptl_crystal_colour_modifier dark
_exptl_crystal_colour_primary orange
_exptl_crystal_density_diffrn 1.299
_exptl_crystal_description prism
_exptl_crystal_F_000 996
_exptl_crystal_recrystallization_method 'Re-crystallisation from solvent: pentane'
_exptl_crystal_size_max 0.31
_exptl_crystal_size_mid 0.09
_exptl_crystal_size_min 0.07
_refine_diff_density_max 2.607
_refine_diff_density_min -1.541
_refine_diff_density_rms 0.131
_refine_ls_extinction_method none
_refine_ls_goodness_of_fit_ref 0.990
_refine_ls_hydrogen_treatment constr
_refine_ls_matrix_type full
_refine_ls_number_parameters 512
_refine_ls_number_reflns 10142
_refine_ls_number_restraints 0
_refine_ls_restrained_S_all 0.990
_refine_ls_R_factor_all 0.0402
_refine_ls_R_factor_gt 0.0326
_refine_ls_shift/su_max 0.002
_refine_ls_shift/su_mean 0.000
_refine_ls_structure_factor_coef Fsqd
_refine_ls_weighting_details 'w=1/[\s^2^(Fo^2^)+(0.0412P)^2^] where P=(Fo^2^+2Fc^2^)/3'
_refine_ls_weighting_scheme calc
_refine_ls_wR_factor_gt 0.0749
_refine_ls_wR_factor_ref 0.0773
_reflns_Friedel_coverage 0.000
_reflns_number_gt 8838
_reflns_number_total 10142
_reflns_threshold_expression 'I > 2\s(I)'
_cod_data_source_file d1dt00129a2.cif
_cod_data_source_block 2_ReGe
_cod_depositor_comments 'Adding full bibliography for 7706490--7706495.cif.'
_cod_database_code 7706492
_shelx_shelxl_version_number 2014/7
_chemical_oxdiff_formula 'Re Si C45 H50 N4'
_shelx_space_group_comment
;
The symmetry employed for this shelxl refinement is uniquely defined
by the following loop, which should always be used as a source of
symmetry information in preference to the above space-group names.
They are only intended as comments.
;
_shelx_estimated_absorpt_t_max 0.814
_shelx_estimated_absorpt_t_min 0.450
_diffrn_oxdiff_digest_frames
;
01faae9acb01498c879477bb519f5af9f80124200f4
;
_reflns_odcompleteness_completeness 99.64
_reflns_odcompleteness_iscentric 1
_reflns_odcompleteness_theta 26.32
_olex2_refinement_description
;
1. Fixed Uiso
 At 1.2 times of:
  All C(H) groups
 At 1.5 times of:
  All C(H,H,H) groups
2.a Ternary CH refined with riding coordinates:
 C17(H17), C20(H20), C32(H32), C29(H29)
2.b Aromatic/amide H refined with riding coordinates:
 C2(H2), C8(H8), C4(H4), C1(H1), C5(H5), C3(H3), C27(H27), C26(H26), C37(H37),
 C25(H25), C15(H15), C41(H41), C13(H13), C39(H39), C38(H38), C40(H40), C14(H14)
2.c Idealised Me refined as rotating group:
 C47(H47A,H47B,H47C), C6(H6A,H6B,H6C), C10(H10A,H10B,H10C), C48(H48A,H48B,
 H48C), C30(H30A,H30B,H30C), C21(H21A,H21B,H21C), C45(H45A,H45B,H45C), C19(H19A,
 H19B,H19C), C18(H18A,H18B,H18C), C49(H49A,H49B,H49C), C31(H31A,H31B,H31C),
 C34(H34A,H34B,H34C), C22(H22A,H22B,H22C), C44(H44A,H44B,H44C), C43(H43A,H43B,
 H43C), C33(H33A,H33B,H33C)
;
_olex2_submission_special_instructions 'No special instructions were received'
_oxdiff_exptl_absorpt_empirical_details
;
Empirical correction (ABSPACK) includes:
- Absorption correction using spherical harmonics
- Frame scaling
;
_oxdiff_exptl_absorpt_empirical_full_max 2.837
_oxdiff_exptl_absorpt_empirical_full_min 0.216

loop_
_space_group_symop_operation_xyz
'x, y, z'
'-x, -y, -z'

loop_
_atom_site_label
_atom_site_type_symbol
_atom_site_fract_x
_atom_site_fract_y
_atom_site_fract_z
_atom_site_U_iso_or_equiv
_atom_site_adp_type
_atom_site_occupancy
_atom_site_site_symmetry_order
_atom_site_calc_flag
_atom_site_refinement_flags_posn
_atom_site_refinement_flags_adp
_atom_site_refinement_flags_occupancy
_atom_site_disorder_assembly
_atom_site_disorder_group
Re1 Re 0.54977(2) 0.46314(2) 0.71928(2) 0.01230(5) Uani 1 1 d . . . . .
Ge1 Ge 0.71228(3) 0.60939(3) 0.69186(2) 0.01411(9) Uani 1 1 d . . . . .
N2 N 0.6089(3) 0.4968(3) 0.82071(13) 0.0158(6) Uani 1 1 d . . . . .
N1 N 0.7074(3) 0.3610(2) 0.72285(13) 0.0136(6) Uani 1 1 d . . . . .
N3 N 0.7246(3) 0.7194(3) 0.62932(13) 0.0167(6) Uani 1 1 d . . . . .
N4 N 0.8705(3) 0.7435(2) 0.71639(13) 0.0160(6) Uani 1 1 d . . . . .
C9 C 0.7344(3) 0.4915(3) 0.85138(16) 0.0166(7) Uani 1 1 d . . . . .
C2 C 0.3190(3) 0.4746(3) 0.72876(16) 0.0194(8) Uani 1 1 d . . . . .
H2 H 0.2890 0.5114 0.7652 0.023 Uiso 1 1 calc R . . . .
C8 C 0.8394(3) 0.4419(3) 0.82200(16) 0.0182(8) Uani 1 1 d . . . . .
H8 H 0.9344 0.4569 0.8431 0.022 Uiso 1 1 calc R . . . .
C4 C 0.3821(3) 0.3439(3) 0.65977(17) 0.0199(8) Uani 1 1 d . . . . .
H4 H 0.4010 0.2782 0.6427 0.024 Uiso 1 1 calc R . . . .
C7 C 0.8213(3) 0.3747(3) 0.76659(17) 0.0168(7) Uani 1 1 d . . . . .
C1 C 0.3590(3) 0.5162(3) 0.67012(16) 0.0172(7) Uani 1 1 d . . . . .
H1 H 0.3597 0.5865 0.6607 0.021 Uiso 1 1 calc R . . . .
C11 C 0.4939(3) 0.5268(3) 0.85791(15) 0.0182(8) Uani 1 1 d . . . . .
C5 C 0.3977(3) 0.4363(3) 0.62791(15) 0.0165(7) Uani 1 1 d . . . . .
H5 H 0.4286 0.4438 0.5857 0.020 Uiso 1 1 calc R . . . .
C35 C 0.8412(3) 0.7819(3) 0.66169(16) 0.0153(7) Uani 1 1 d . . . . .
C3 C 0.3326(3) 0.3659(3) 0.72244(17) 0.0202(8) Uani 1 1 d . . . . .
H3 H 0.3126 0.3176 0.7539 0.024 Uiso 1 1 calc R . . . .
C16 C 0.3956(3) 0.4478(3) 0.88365(16) 0.0211(8) Uani 1 1 d . . . . .
C23 C 0.6924(3) 0.2789(3) 0.67173(16) 0.0148(7) Uani 1 1 d . . . . .
C17 C 0.4211(4) 0.3359(3) 0.88399(17) 0.0217(8) Uani 1 1 d . . . . .
H17 H 0.4761 0.3211 0.8457 0.026 Uiso 1 1 calc R . . . .
C28 C 0.7625(3) 0.2957(3) 0.61457(16) 0.0161(7) Uani 1 1 d . . . . .
C47 C 0.5381(4) 0.6461(3) 0.54535(17) 0.0239(8) Uani 1 1 d . . . . .
H47A H 0.6035 0.6030 0.5267 0.036 Uiso 1 1 calc GR . . . .
H47B H 0.4719 0.6617 0.5113 0.036 Uiso 1 1 calc GR . . . .
H47C H 0.4811 0.6076 0.5769 0.036 Uiso 1 1 calc GR . . . .
C12 C 0.4747(3) 0.6311(3) 0.86356(15) 0.0193(8) Uani 1 1 d . . . . .
C24 C 0.6005(3) 0.1811(3) 0.67814(17) 0.0184(7) Uani 1 1 d . . . . .
C46 C 0.6272(3) 0.7477(3) 0.57816(16) 0.0172(7) Uani 1 1 d . . . . .
C20 C 0.5865(4) 0.7205(3) 0.84239(17) 0.0209(8) Uani 1 1 d . . . . .
H20 H 0.6661 0.6892 0.8233 0.025 Uiso 1 1 calc R . . . .
C6 C 0.9407(3) 0.3120(3) 0.75542(17) 0.0212(8) Uani 1 1 d . . . . .
H6A H 0.8968 0.2403 0.7375 0.032 Uiso 1 1 calc GR . . . .
H6B H 0.9953 0.3095 0.7963 0.032 Uiso 1 1 calc GR . . . .
H6C H 1.0070 0.3457 0.7252 0.032 Uiso 1 1 calc GR . . . .
C10 C 0.7738(4) 0.5407(3) 0.91925(16) 0.0232(8) Uani 1 1 d . . . . .
H10A H 0.8381 0.6094 0.9186 0.035 Uiso 1 1 calc GR . . . .
H10B H 0.8242 0.4950 0.9433 0.035 Uiso 1 1 calc GR . . . .
H10C H 0.6849 0.5497 0.9400 0.035 Uiso 1 1 calc GR . . . .
C36 C 0.9254(3) 0.8789(3) 0.63878(16) 0.0176(7) Uani 1 1 d . . . . .
C48 C 0.7086(4) 0.8062(4) 0.52595(18) 0.0295(10) Uani 1 1 d . . . . .
H48A H 0.7565 0.8770 0.5440 0.044 Uiso 1 1 calc GR . . . .
H48B H 0.6390 0.8114 0.4903 0.044 Uiso 1 1 calc GR . . . .
H48C H 0.7820 0.7676 0.5102 0.044 Uiso 1 1 calc GR . . . .
C30 C 0.8143(4) 0.4558(3) 0.55262(17) 0.0217(8) Uani 1 1 d . . . . .
H30A H 0.8056 0.4132 0.5112 0.033 Uiso 1 1 calc GR . . . .
H30B H 0.8831 0.5221 0.5504 0.033 Uiso 1 1 calc GR . . . .
H30C H 0.7186 0.4707 0.5625 0.033 Uiso 1 1 calc GR . . . .
C27 C 0.7318(3) 0.2164(3) 0.56348(17) 0.0201(8) Uani 1 1 d . . . . .
H27 H 0.7772 0.2274 0.5244 0.024 Uiso 1 1 calc R . . . .
C42 C 1.0132(3) 0.7610(3) 0.75445(17) 0.0202(8) Uani 1 1 d . . . . .
C32 C 0.5284(4) 0.1606(3) 0.74092(18) 0.0246(8) Uani 1 1 d . . . . .
H32 H 0.5124 0.2296 0.7611 0.030 Uiso 1 1 calc R . . . .
C26 C 0.6375(4) 0.1230(3) 0.56855(18) 0.0222(8) Uani 1 1 d . . . . .
H26 H 0.6165 0.0706 0.5331 0.027 Uiso 1 1 calc R . . . .
C29 C 0.8702(3) 0.3952(3) 0.60575(16) 0.0165(7) Uani 1 1 d . . . . .
H29 H 0.8829 0.4415 0.6471 0.020 Uiso 1 1 calc R . . . .
C37 C 1.0326(4) 0.8718(3) 0.59527(17) 0.0220(8) Uani 1 1 d . . . . .
H37 H 1.0524 0.8051 0.5808 0.026 Uiso 1 1 calc R . . . .
C21 C 0.5217(4) 0.7783(4) 0.79094(19) 0.0273(9) Uani 1 1 d . . . . .
H21A H 0.4795 0.7279 0.7543 0.041 Uiso 1 1 calc GR . . . .
H21B H 0.5986 0.8319 0.7767 0.041 Uiso 1 1 calc GR . . . .
H21C H 0.4454 0.8119 0.8088 0.041 Uiso 1 1 calc GR . . . .
C45 C 0.9802(4) 0.7175(4) 0.81887(18) 0.0262(9) Uani 1 1 d . . . . .
H45A H 0.9197 0.7597 0.8421 0.039 Uiso 1 1 calc GR . . . .
H45B H 1.0718 0.7204 0.8445 0.039 Uiso 1 1 calc GR . . . .
H45C H 0.9278 0.6444 0.8113 0.039 Uiso 1 1 calc GR . . . .
C25 C 0.5733(4) 0.1062(3) 0.62626(18) 0.0213(8) Uani 1 1 d . . . . .
H25 H 0.5090 0.0414 0.6299 0.026 Uiso 1 1 calc R . . . .
C19 C 0.5153(4) 0.3237(4) 0.94428(19) 0.0300(10) Uani 1 1 d . . . . .
H19A H 0.6116 0.3691 0.9441 0.045 Uiso 1 1 calc GR . . . .
H19B H 0.5264 0.2503 0.9444 0.045 Uiso 1 1 calc GR . . . .
H19C H 0.4680 0.3439 0.9828 0.045 Uiso 1 1 calc GR . . . .
C15 C 0.2734(4) 0.4756(4) 0.91076(17) 0.0243(9) Uani 1 1 d . . . . .
H15 H 0.2051 0.4229 0.9278 0.029 Uiso 1 1 calc R . . . .
C18 C 0.2814(4) 0.2522(4) 0.8801(2) 0.0313(10) Uani 1 1 d . . . . .
H18A H 0.2348 0.2563 0.9209 0.047 Uiso 1 1 calc GR . . . .
H18B H 0.3054 0.1824 0.8718 0.047 Uiso 1 1 calc GR . . . .
H18C H 0.2145 0.2642 0.8452 0.047 Uiso 1 1 calc GR . . . .
C41 C 0.8967(4) 0.9765(3) 0.65970(17) 0.0211(8) Uani 1 1 d . . . . .
H41 H 0.8245 0.9815 0.6895 0.025 Uiso 1 1 calc R . . . .
C49 C 0.5267(4) 0.8142(4) 0.60890(18) 0.0273(9) Uani 1 1 d . . . . .
H49A H 0.4707 0.7749 0.6404 0.041 Uiso 1 1 calc GR . . . .
H49B H 0.4596 0.8310 0.5756 0.041 Uiso 1 1 calc GR . . . .
H49C H 0.5853 0.8795 0.6305 0.041 Uiso 1 1 calc GR . . . .
C13 C 0.3507(4) 0.6536(4) 0.89094(17) 0.0250(9) Uani 1 1 d . . . . .
H13 H 0.3358 0.7240 0.8941 0.030 Uiso 1 1 calc R . . . .
C39 C 1.0796(4) 1.0590(4) 0.59424(19) 0.0305(10) Uani 1 1 d . . . . .
H39 H 1.1325 1.1208 0.5789 0.037 Uiso 1 1 calc R . . . .
C38 C 1.1095(4) 0.9622(4) 0.57344(18) 0.0278(9) Uani 1 1 d . . . . .
H38 H 1.1829 0.9577 0.5442 0.033 Uiso 1 1 calc R . . . .
C40 C 0.9734(4) 1.0671(4) 0.63709(19) 0.0281(9) Uani 1 1 d . . . . .
H40 H 0.9532 1.1340 0.6509 0.034 Uiso 1 1 calc R . . . .
C31 C 1.0202(3) 0.3723(3) 0.58981(18) 0.0242(9) Uani 1 1 d . . . . .
H31A H 1.0551 0.3319 0.6227 0.036 Uiso 1 1 calc GR . . . .
H31B H 1.0894 0.4388 0.5888 0.036 Uiso 1 1 calc GR . . . .
H31C H 1.0117 0.3316 0.5478 0.036 Uiso 1 1 calc GR . . . .
C14 C 0.2489(4) 0.5768(4) 0.91364(17) 0.0265(9) Uani 1 1 d . . . . .
H14 H 0.1633 0.5934 0.9310 0.032 Uiso 1 1 calc R . . . .
C34 C 0.6264(5) 0.1183(4) 0.7879(2) 0.0375(11) Uani 1 1 d . . . . .
H34A H 0.6457 0.0511 0.7692 0.056 Uiso 1 1 calc GR . . . .
H34B H 0.5781 0.1078 0.8279 0.056 Uiso 1 1 calc GR . . . .
H34C H 0.7187 0.1688 0.7969 0.056 Uiso 1 1 calc GR . . . .
C22 C 0.6547(4) 0.7974(4) 0.8994(2) 0.0328(10) Uani 1 1 d . . . . .
H22A H 0.5787 0.8287 0.9196 0.049 Uiso 1 1 calc GR . . . .
H22B H 0.7280 0.8530 0.8847 0.049 Uiso 1 1 calc GR . . . .
H22C H 0.7013 0.7601 0.9308 0.049 Uiso 1 1 calc GR . . . .
C44 C 1.0868(4) 0.8758(4) 0.7673(2) 0.0337(10) Uani 1 1 d . . . . .
H44A H 1.1213 0.9021 0.7272 0.051 Uiso 1 1 calc GR . . . .
H44B H 1.1698 0.8826 0.7989 0.051 Uiso 1 1 calc GR . . . .
H44C H 1.0168 0.9167 0.7840 0.051 Uiso 1 1 calc GR . . . .
C43 C 1.1120(4) 0.6966(4) 0.7192(2) 0.0360(11) Uani 1 1 d . . . . .
H43A H 1.0621 0.6229 0.7117 0.054 Uiso 1 1 calc GR . . . .
H43B H 1.2031 0.7015 0.7456 0.054 Uiso 1 1 calc GR . . . .
H43C H 1.1337 0.7245 0.6780 0.054 Uiso 1 1 calc GR . . . .
C33 C 0.3794(4) 0.0862(4) 0.7311(2) 0.0392(11) Uani 1 1 d . . . . .
H33A H 0.3190 0.1103 0.6980 0.059 Uiso 1 1 calc GR . . . .
H33B H 0.3311 0.0859 0.7715 0.059 Uiso 1 1 calc GR . . . .
H33C H 0.3929 0.0150 0.7175 0.059 Uiso 1 1 calc GR . . . .

loop_
_atom_site_aniso_label
_atom_site_aniso_U_11
_atom_site_aniso_U_22
_atom_site_aniso_U_33
_atom_site_aniso_U_23
_atom_site_aniso_U_13
_atom_site_aniso_U_12
Re1 0.00871(7) 0.01476(9) 0.01291(8) 0.00086(5) -0.00062(4) 0.00151(5)
Ge1 0.01225(15) 0.0145(2) 0.01474(18) 0.00232(15) -0.00115(12) 0.00074(14)
N2 0.0114(12) 0.0187(18) 0.0185(15) 0.0042(13) 0.0009(10) 0.0045(12)
N1 0.0070(11) 0.0150(17) 0.0174(14) -0.0012(12) 0.0014(9) 0.0000(11)
N3 0.0164(13) 0.0194(18) 0.0137(14) 0.0022(13) 0.0006(10) 0.0022(12)
N4 0.0131(12) 0.0156(17) 0.0181(15) 0.0027(13) -0.0023(10) 0.0006(11)
C9 0.0143(15) 0.018(2) 0.0164(17) 0.0041(15) -0.0023(12) -0.0011(13)
C2 0.0095(14) 0.032(2) 0.0169(17) 0.0000(16) -0.0021(12) 0.0059(14)
C8 0.0110(14) 0.024(2) 0.0188(17) 0.0054(15) -0.0041(12) 0.0006(14)
C4 0.0123(14) 0.021(2) 0.0244(19) -0.0061(16) -0.0045(12) 0.0029(14)
C7 0.0115(14) 0.017(2) 0.0232(18) 0.0106(16) 0.0027(12) 0.0014(13)
C1 0.0143(15) 0.019(2) 0.0174(17) 0.0002(15) -0.0042(12) 0.0021(14)
C11 0.0130(15) 0.031(2) 0.0102(16) -0.0008(15) -0.0021(11) 0.0058(15)
C5 0.0126(14) 0.025(2) 0.0097(15) -0.0013(14) -0.0046(11) 0.0010(14)
C35 0.0135(14) 0.017(2) 0.0173(17) 0.0014(14) 0.0047(12) 0.0055(14)
C3 0.0091(14) 0.025(2) 0.0250(19) 0.0076(16) -0.0016(12) -0.0010(14)
C16 0.0185(16) 0.031(3) 0.0127(17) 0.0025(16) -0.0027(12) 0.0035(15)
C23 0.0089(13) 0.014(2) 0.0223(17) 0.0030(15) -0.0006(11) 0.0043(13)
C17 0.0182(16) 0.030(2) 0.0180(18) 0.0053(16) 0.0034(13) 0.0053(15)
C28 0.0094(14) 0.018(2) 0.0215(18) 0.0053(15) -0.0026(12) 0.0044(13)
C47 0.0276(18) 0.022(2) 0.0190(18) 0.0011(16) -0.0052(14) 0.0001(16)
C12 0.0158(15) 0.032(2) 0.0097(16) -0.0003(15) -0.0028(12) 0.0068(15)
C24 0.0143(15) 0.013(2) 0.0276(19) 0.0005(16) 0.0006(13) 0.0041(14)
C46 0.0177(15) 0.020(2) 0.0139(16) 0.0015(15) -0.0001(12) 0.0039(14)
C20 0.0201(16) 0.024(2) 0.0183(18) -0.0002(16) -0.0006(13) 0.0043(15)
C6 0.0154(15) 0.029(2) 0.0215(18) 0.0019(16) -0.0003(12) 0.0107(15)
C10 0.0200(16) 0.033(3) 0.0152(17) 0.0013(16) -0.0031(13) 0.0039(16)
C36 0.0153(15) 0.019(2) 0.0182(17) 0.0038(15) 0.0002(12) 0.0019(14)
C48 0.0254(18) 0.037(3) 0.025(2) 0.0164(19) -0.0012(14) -0.0008(17)
C30 0.0217(17) 0.024(2) 0.0199(18) 0.0030(16) 0.0023(13) 0.0036(15)
C27 0.0163(15) 0.024(2) 0.0200(18) 0.0002(16) -0.0005(12) 0.0063(15)
C42 0.0111(14) 0.024(2) 0.0227(18) 0.0035(16) -0.0054(12) -0.0012(14)
C32 0.0249(18) 0.019(2) 0.031(2) 0.0045(17) 0.0097(15) 0.0034(16)
C26 0.0205(16) 0.018(2) 0.028(2) -0.0050(16) -0.0019(13) 0.0073(15)
C29 0.0142(15) 0.018(2) 0.0168(17) -0.0006(15) 0.0023(12) 0.0020(14)
C37 0.0214(16) 0.025(2) 0.0193(18) 0.0000(16) 0.0028(13) 0.0055(16)
C21 0.0284(19) 0.026(3) 0.029(2) 0.0041(18) 0.0024(15) 0.0082(17)
C45 0.0174(16) 0.033(3) 0.025(2) 0.0103(18) -0.0069(13) -0.0031(16)
C25 0.0159(15) 0.011(2) 0.037(2) 0.0019(17) 0.0013(14) 0.0020(14)
C19 0.0296(19) 0.035(3) 0.027(2) 0.0121(19) -0.0019(15) 0.0072(18)
C15 0.0202(17) 0.038(3) 0.0158(18) 0.0053(17) 0.0017(13) 0.0069(17)
C18 0.0263(19) 0.034(3) 0.034(2) 0.013(2) 0.0042(15) 0.0021(18)
C41 0.0227(17) 0.018(2) 0.0221(18) 0.0018(16) 0.0026(13) 0.0026(15)
C49 0.0283(18) 0.030(3) 0.026(2) -0.0014(18) -0.0041(15) 0.0152(17)
C13 0.0243(17) 0.034(3) 0.0189(18) 0.0015(17) -0.0027(13) 0.0115(17)
C39 0.033(2) 0.025(3) 0.029(2) 0.0119(19) 0.0014(15) -0.0094(18)
C38 0.0251(18) 0.031(3) 0.025(2) 0.0029(18) 0.0061(14) -0.0024(17)
C40 0.037(2) 0.019(2) 0.028(2) 0.0026(18) -0.0035(16) 0.0037(17)
C31 0.0142(15) 0.030(3) 0.029(2) 0.0040(18) 0.0023(13) 0.0037(15)
C14 0.0184(16) 0.045(3) 0.0190(19) 0.0013(18) 0.0048(13) 0.0140(17)
C34 0.037(2) 0.046(3) 0.033(2) 0.017(2) 0.0093(17) 0.009(2)
C22 0.032(2) 0.028(3) 0.034(2) -0.0065(19) -0.0013(16) 0.0014(18)
C44 0.0263(19) 0.032(3) 0.036(2) 0.009(2) -0.0130(16) -0.0088(18)
C43 0.0205(18) 0.050(3) 0.039(2) -0.004(2) -0.0034(16) 0.0156(19)
C33 0.030(2) 0.035(3) 0.048(3) 0.006(2) 0.0134(18) -0.0077(19)

loop_
_atom_type_symbol
_atom_type_description
_atom_type_scat_dispersion_real
_atom_type_scat_dispersion_imag
_atom_type_scat_source
C C 0.0033 0.0016 'International Tables Vol C Tables 4.2.6.8 and 6.1.1.4'
H H 0.0000 0.0000 'International Tables Vol C Tables 4.2.6.8 and 6.1.1.4'
Ge Ge 0.1547 1.8001 'International Tables Vol C Tables 4.2.6.8 and 6.1.1.4'
N N 0.0061 0.0033 'International Tables Vol C Tables 4.2.6.8 and 6.1.1.4'
Re Re -1.0185 7.2310 'International Tables Vol C Tables 4.2.6.8 and 6.1.1.4'

loop_
_geom_angle_atom_site_label_1
_geom_angle_atom_site_label_2
_geom_angle_atom_site_label_3
_geom_angle
_geom_angle_site_symmetry_1
_geom_angle_site_symmetry_3
_geom_angle_publ_flag
N2 Re1 Ge1 93.82(8) . . ?
N2 Re1 N1 84.13(11) . . ?
N2 Re1 C2 94.18(11) . . ?
N2 Re1 C4 134.59(12) . . ?
N2 Re1 C1 122.99(12) . . ?
N2 Re1 C5 156.20(11) . . ?
N2 Re1 C3 99.71(12) . . ?
N1 Re1 Ge1 95.85(7) . . ?
N1 Re1 C2 145.32(13) . . ?
N1 Re1 C4 93.98(12) . . ?
N1 Re1 C1 151.38(12) . . ?
N1 Re1 C5 115.06(12) . . ?
N1 Re1 C3 107.82(13) . . ?
C2 Re1 Ge1 118.81(10) . . ?
C2 Re1 C4 62.98(14) . . ?
C2 Re1 C1 37.05(12) . . ?
C2 Re1 C5 62.02(12) . . ?
C4 Re1 Ge1 131.35(9) . . ?
C4 Re1 C1 61.17(14) . . ?
C4 Re1 C5 36.38(13) . . ?
C1 Re1 Ge1 91.53(9) . . ?
C1 Re1 C5 36.37(13) . . ?
C5 Re1 Ge1 97.78(9) . . ?
C3 Re1 Ge1 153.70(10) . . ?
C3 Re1 C2 38.18(15) . . ?
C3 Re1 C4 37.96(13) . . ?
C3 Re1 C1 62.19(13) . . ?
C3 Re1 C5 62.16(12) . . ?
Re1 Ge1 C35 168.38(7) . . ?
N3 Ge1 Re1 139.77(8) . . ?
N3 Ge1 N4 64.65(11) . . ?
N3 Ge1 C35 32.64(11) . . ?
N4 Ge1 Re1 151.48(8) . . ?
N4 Ge1 C35 32.15(11) . . ?
C9 N2 Re1 127.4(2) . . ?
C9 N2 C11 118.5(3) . . ?
C11 N2 Re1 114.05(19) . . ?
C7 N1 Re1 124.5(3) . . ?
C7 N1 C23 119.2(3) . . ?
C23 N1 Re1 116.16(19) . . ?
C35 N3 Ge1 93.6(2) . . ?
C35 N3 C46 127.4(3) . . ?
C46 N3 Ge1 136.8(2) . . ?
C35 N4 Ge1 91.5(2) . . ?
C35 N4 C42 127.5(3) . . ?
C42 N4 Ge1 131.8(2) . . ?
N2 C9 C8 122.1(3) . . ?
N2 C9 C10 121.4(3) . . ?
C8 C9 C10 116.5(3) . . ?
Re1 C2 H2 121.7 . . ?
C1 C2 Re1 73.46(18) . . ?
C1 C2 H2 126.5 . . ?
C1 C2 C3 107.0(3) . . ?
C3 C2 Re1 70.07(18) . . ?
C3 C2 H2 126.5 . . ?
C9 C8 H8 116.0 . . ?
C7 C8 C9 128.1(3) . . ?
C7 C8 H8 116.0 . . ?
Re1 C4 H4 122.5 . . ?
C5 C4 Re1 73.9(2) . . ?
C5 C4 H4 125.8 . . ?
C5 C4 C3 108.5(3) . . ?
C3 C4 Re1 69.4(2) . . ?
C3 C4 H4 125.8 . . ?
N1 C7 C8 125.0(3) . . ?
N1 C7 C6 118.8(3) . . ?
C8 C7 C6 116.2(3) . . ?
Re1 C1 H1 124.0 . . ?
C2 C1 Re1 69.49(17) . . ?
C2 C1 H1 125.4 . . ?
C5 C1 Re1 72.70(18) . . ?
C5 C1 C2 109.3(3) . . ?
C5 C1 H1 125.4 . . ?
C16 C11 N2 118.8(3) . . ?
C12 C11 N2 120.3(3) . . ?
C12 C11 C16 120.7(3) . . ?
Re1 C5 H5 124.9 . . ?
C4 C5 Re1 69.68(18) . . ?
C4 C5 C1 107.8(3) . . ?
C4 C5 H5 126.1 . . ?
C1 C5 Re1 70.93(18) . . ?
C1 C5 H5 126.1 . . ?
N3 C35 Ge1 53.78(17) . . ?
N3 C35 C36 124.8(3) . . ?
N4 C35 Ge1 56.39(18) . . ?
N4 C35 N3 109.9(3) . . ?
N4 C35 C36 125.3(3) . . ?
C36 C35 Ge1 174.2(3) . . ?
Re1 C3 H3 121.2 . . ?
C2 C3 Re1 71.75(19) . . ?
C2 C3 H3 126.2 . . ?
C4 C3 Re1 72.61(19) . . ?
C4 C3 C2 107.5(3) . . ?
C4 C3 H3 126.2 . . ?
C11 C16 C17 122.0(3) . . ?
C15 C16 C11 117.9(4) . . ?
C15 C16 C17 120.1(3) . . ?
C28 C23 N1 121.0(3) . . ?
C28 C23 C24 120.0(3) . . ?
C24 C23 N1 119.0(3) . . ?
C16 C17 H17 107.7 . . ?
C16 C17 C19 111.0(3) . . ?
C16 C17 C18 114.3(3) . . ?
C19 C17 H17 107.7 . . ?
C18 C17 H17 107.7 . . ?
C18 C17 C19 108.2(3) . . ?
C23 C28 C29 123.1(3) . . ?
C27 C28 C23 118.5(3) . . ?
C27 C28 C29 118.4(3) . . ?
H47A C47 H47B 109.5 . . ?
H47A C47 H47C 109.5 . . ?
H47B C47 H47C 109.5 . . ?
C46 C47 H47A 109.5 . . ?
C46 C47 H47B 109.5 . . ?
C46 C47 H47C 109.5 . . ?
C11 C12 C20 122.3(3) . . ?
C13 C12 C11 118.5(3) . . ?
C13 C12 C20 119.2(4) . . ?
C23 C24 C32 120.4(3) . . ?
C25 C24 C23 118.9(3) . . ?
C25 C24 C32 120.6(3) . . ?
N3 C46 C47 107.1(3) . . ?
N3 C46 C48 114.0(3) . . ?
N3 C46 C49 109.0(3) . . ?
C47 C46 C48 107.0(3) . . ?
C47 C46 C49 109.9(3) . . ?
C49 C46 C48 109.7(3) . . ?
C12 C20 H20 107.6 . . ?
C12 C20 C21 112.2(3) . . ?
C21 C20 H20 107.6 . . ?
C22 C20 C12 111.1(3) . . ?
C22 C20 H20 107.6 . . ?
C22 C20 C21 110.4(4) . . ?
C7 C6 H6A 109.5 . . ?
C7 C6 H6B 109.5 . . ?
C7 C6 H6C 109.5 . . ?
H6A C6 H6B 109.5 . . ?
H6A C6 H6C 109.5 . . ?
H6B C6 H6C 109.5 . . ?
C9 C10 H10A 109.5 . . ?
C9 C10 H10B 109.5 . . ?
C9 C10 H10C 109.5 . . ?
H10A C10 H10B 109.5 . . ?
H10A C10 H10C 109.5 . . ?
H10B C10 H10C 109.5 . . ?
C37 C36 C35 120.0(3) . . ?
C41 C36 C35 120.1(3) . . ?
C41 C36 C37 119.9(3) . . ?
C46 C48 H48A 109.5 . . ?
C46 C48 H48B 109.5 . . ?
C46 C48 H48C 109.5 . . ?
H48A C48 H48B 109.5 . . ?
H48A C48 H48C 109.5 . . ?
H48B C48 H48C 109.5 . . ?
H30A C30 H30B 109.5 . . ?
H30A C30 H30C 109.5 . . ?
H30B C30 H30C 109.5 . . ?
C29 C30 H30A 109.5 . . ?
C29 C30 H30B 109.5 . . ?
C29 C30 H30C 109.5 . . ?
C28 C27 H27 119.2 . . ?
C26 C27 C28 121.6(3) . . ?
C26 C27 H27 119.2 . . ?
N4 C42 C45 105.8(3) . . ?
N4 C42 C44 113.9(3) . . ?
N4 C42 C43 108.1(3) . . ?
C45 C42 C43 109.2(3) . . ?
C44 C42 C45 108.5(3) . . ?
C44 C42 C43 111.1(3) . . ?
C24 C32 H32 107.4 . . ?
C24 C32 C33 113.2(3) . . ?
C34 C32 C24 111.5(3) . . ?
C34 C32 H32 107.4 . . ?
C34 C32 C33 109.5(3) . . ?
C33 C32 H32 107.4 . . ?
C27 C26 H26 120.4 . . ?
C27 C26 C25 119.1(4) . . ?
C25 C26 H26 120.4 . . ?
C28 C29 C30 111.7(3) . . ?
C28 C29 H29 108.1 . . ?
C28 C29 C31 111.8(3) . . ?
C30 C29 H29 108.1 . . ?
C31 C29 C30 109.0(3) . . ?
C31 C29 H29 108.1 . . ?
C36 C37 H37 120.1 . . ?
C38 C37 C36 119.8(4) . . ?
C38 C37 H37 120.1 . . ?
C20 C21 H21A 109.5 . . ?
C20 C21 H21B 109.5 . . ?
C20 C21 H21C 109.5 . . ?
H21A C21 H21B 109.5 . . ?
H21A C21 H21C 109.5 . . ?
H21B C21 H21C 109.5 . . ?
C42 C45 H45A 109.5 . . ?
C42 C45 H45B 109.5 . . ?
C42 C45 H45C 109.5 . . ?
H45A C45 H45B 109.5 . . ?
H45A C45 H45C 109.5 . . ?
H45B C45 H45C 109.5 . . ?
C24 C25 C26 121.7(3) . . ?
C24 C25 H25 119.1 . . ?
C26 C25 H25 119.1 . . ?
C17 C19 H19A 109.5 . . ?
C17 C19 H19B 109.5 . . ?
C17 C19 H19C 109.5 . . ?
H19A C19 H19B 109.5 . . ?
H19A C19 H19C 109.5 . . ?
H19B C19 H19C 109.5 . . ?
C16 C15 H15 119.0 . . ?
C14 C15 C16 122.0(4) . . ?
C14 C15 H15 119.0 . . ?
C17 C18 H18A 109.5 . . ?
C17 C18 H18B 109.5 . . ?
C17 C18 H18C 109.5 . . ?
H18A C18 H18B 109.5 . . ?
H18A C18 H18C 109.5 . . ?
H18B C18 H18C 109.5 . . ?
C36 C41 H41 120.0 . . ?
C36 C41 C40 120.1(3) . . ?
C40 C41 H41 120.0 . . ?
C46 C49 H49A 109.5 . . ?
C46 C49 H49B 109.5 . . ?
C46 C49 H49C 109.5 . . ?
H49A C49 H49B 109.5 . . ?
H49A C49 H49C 109.5 . . ?
H49B C49 H49C 109.5 . . ?
C12 C13 H13 119.0 . . ?
C14 C13 C12 121.9(4) . . ?
C14 C13 H13 119.0 . . ?
C38 C39 H39 119.6 . . ?
C38 C39 C40 120.9(4) . . ?
C40 C39 H39 119.6 . . ?
C37 C38 H38 120.0 . . ?
C39 C38 C37 119.9(4) . . ?
C39 C38 H38 120.0 . . ?
C41 C40 H40 120.3 . . ?
C39 C40 C41 119.4(4) . . ?
C39 C40 H40 120.3 . . ?
C29 C31 H31A 109.5 . . ?
C29 C31 H31B 109.5 . . ?
C29 C31 H31C 109.5 . . ?
H31A C31 H31B 109.5 . . ?
H31A C31 H31C 109.5 . . ?
H31B C31 H31C 109.5 . . ?
C15 C14 C13 118.8(3) . . ?
C15 C14 H14 120.6 . . ?
C13 C14 H14 120.6 . . ?
C32 C34 H34A 109.5 . . ?
C32 C34 H34B 109.5 . . ?
C32 C34 H34C 109.5 . . ?
H34A C34 H34B 109.5 . . ?
H34A C34 H34C 109.5 . . ?
H34B C34 H34C 109.5 . . ?
C20 C22 H22A 109.5 . . ?
C20 C22 H22B 109.5 . . ?
C20 C22 H22C 109.5 . . ?
H22A C22 H22B 109.5 . . ?
H22A C22 H22C 109.5 . . ?
H22B C22 H22C 109.5 . . ?
C42 C44 H44A 109.5 . . ?
C42 C44 H44B 109.5 . . ?
C42 C44 H44C 109.5 . . ?
H44A C44 H44B 109.5 . . ?
H44A C44 H44C 109.5 . . ?
H44B C44 H44C 109.5 . . ?
C42 C43 H43A 109.5 . . ?
C42 C43 H43B 109.5 . . ?
C42 C43 H43C 109.5 . . ?
H43A C43 H43B 109.5 . . ?
H43A C43 H43C 109.5 . . ?
H43B C43 H43C 109.5 . . ?
C32 C33 H33A 109.5 . . ?
C32 C33 H33B 109.5 . . ?
C32 C33 H33C 109.5 . . ?
H33A C33 H33B 109.5 . . ?
H33A C33 H33C 109.5 . . ?
H33B C33 H33C 109.5 . . ?

loop_
_geom_bond_atom_site_label_1
_geom_bond_atom_site_label_2
_geom_bond_distance
_geom_bond_site_symmetry_2
_geom_bond_publ_flag
Re1 Ge1 2.3322(4) . ?
Re1 N2 2.153(3) . ?
Re1 N1 2.166(3) . ?
Re1 C2 2.210(3) . ?
Re1 C4 2.230(4) . ?
Re1 C1 2.262(3) . ?
Re1 C5 2.285(3) . ?
Re1 C3 2.188(3) . ?
Ge1 N3 2.010(3) . ?
Ge1 N4 2.072(3) . ?
Ge1 C35 2.487(4) . ?
N2 C9 1.325(4) . ?
N2 C11 1.453(4) . ?
N1 C7 1.344(4) . ?
N1 C23 1.429(5) . ?
N3 C35 1.344(5) . ?
N3 C46 1.485(4) . ?
N4 C35 1.323(4) . ?
N4 C42 1.488(4) . ?
C9 C8 1.413(5) . ?
C9 C10 1.506(5) . ?
C2 H2 0.9500 . ?
C2 C1 1.422(5) . ?
C2 C3 1.439(6) . ?
C8 H8 0.9500 . ?
C8 C7 1.376(5) . ?
C4 H4 0.9500 . ?
C4 C5 1.410(5) . ?
C4 C3 1.437(5) . ?
C7 C6 1.520(5) . ?
C1 H1 0.9500 . ?
C1 C5 1.419(5) . ?
C11 C16 1.406(5) . ?
C11 C12 1.399(6) . ?
C5 H5 0.9500 . ?
C35 C36 1.486(5) . ?
C3 H3 0.9500 . ?
C16 C17 1.519(6) . ?
C16 C15 1.396(5) . ?
C23 C28 1.407(5) . ?
C23 C24 1.416(5) . ?
C17 H17 1.0000 . ?
C17 C19 1.538(5) . ?
C17 C18 1.529(5) . ?
C28 C27 1.400(5) . ?
C28 C29 1.514(5) . ?
C47 H47A 0.9800 . ?
C47 H47B 0.9800 . ?
C47 H47C 0.9800 . ?
C47 C46 1.513(5) . ?
C12 C20 1.523(5) . ?
C12 C13 1.389(5) . ?
C24 C32 1.528(5) . ?
C24 C25 1.376(5) . ?
C46 C48 1.536(5) . ?
C46 C49 1.524(5) . ?
C20 H20 1.0000 . ?
C20 C21 1.527(5) . ?
C20 C22 1.521(6) . ?
C6 H6A 0.9800 . ?
C6 H6B 0.9800 . ?
C6 H6C 0.9800 . ?
C10 H10A 0.9800 . ?
C10 H10B 0.9800 . ?
C10 H10C 0.9800 . ?
C36 C37 1.400(5) . ?
C36 C41 1.388(6) . ?
C48 H48A 0.9800 . ?
C48 H48B 0.9800 . ?
C48 H48C 0.9800 . ?
C30 H30A 0.9800 . ?
C30 H30B 0.9800 . ?
C30 H30C 0.9800 . ?
C30 C29 1.541(5) . ?
C27 H27 0.9500 . ?
C27 C26 1.376(6) . ?
C42 C45 1.529(5) . ?
C42 C44 1.517(6) . ?
C42 C43 1.536(6) . ?
C32 H32 1.0000 . ?
C32 C34 1.515(5) . ?
C32 C33 1.532(5) . ?
C26 H26 0.9500 . ?
C26 C25 1.392(5) . ?
C29 H29 1.0000 . ?
C29 C31 1.537(4) . ?
C37 H37 0.9500 . ?
C37 C38 1.383(6) . ?
C21 H21A 0.9800 . ?
C21 H21B 0.9800 . ?
C21 H21C 0.9800 . ?
C45 H45A 0.9800 . ?
C45 H45B 0.9800 . ?
C45 H45C 0.9800 . ?
C25 H25 0.9500 . ?
C19 H19A 0.9800 . ?
C19 H19B 0.9800 . ?
C19 H19C 0.9800 . ?
C15 H15 0.9500 . ?
C15 C14 1.376(6) . ?
C18 H18A 0.9800 . ?
C18 H18B 0.9800 . ?
C18 H18C 0.9800 . ?
C41 H41 0.9500 . ?
C41 C40 1.392(5) . ?
C49 H49A 0.9800 . ?
C49 H49B 0.9800 . ?
C49 H49C 0.9800 . ?
C13 H13 0.9500 . ?
C13 C14 1.378(6) . ?
C39 H39 0.9500 . ?
C39 C38 1.382(7) . ?
C39 C40 1.385(6) . ?
C38 H38 0.9500 . ?
C40 H40 0.9500 . ?
C31 H31A 0.9800 . ?
C31 H31B 0.9800 . ?
C31 H31C 0.9800 . ?
C14 H14 0.9500 . ?
C34 H34A 0.9800 . ?
C34 H34B 0.9800 . ?
C34 H34C 0.9800 . ?
C22 H22A 0.9800 . ?
C22 H22B 0.9800 . ?
C22 H22C 0.9800 . ?
C44 H44A 0.9800 . ?
C44 H44B 0.9800 . ?
C44 H44C 0.9800 . ?
C43 H43A 0.9800 . ?
C43 H43B 0.9800 . ?
C43 H43C 0.9800 . ?
C33 H33A 0.9800 . ?
C33 H33B 0.9800 . ?
C33 H33C 0.9800 . ?

loop_
_smtbx_masks_void_nr
_smtbx_masks_void_average_x
_smtbx_masks_void_average_y
_smtbx_masks_void_average_z
_smtbx_masks_void_volume
_smtbx_masks_void_count_electrons
_smtbx_masks_void_content
1 -0.177 0.000 0.000 412.8 55.9 ?
